data_2219990
loop_
_publ_author_name
'Zhang, Yu'
'Zhao, Jianying'
'Tang, Guodong'
'Jiang, Zhengjing'

_publ_section_title
;<i>catena</i>-Poly[[[aquatripyridinecobalt(II)]-\m-5-amino-2,4,6-triiodoisophthalato-\k^2^<i>O</i>^1^:<i>O</i>^3^]
 pyridine solvate]
;
_journal_coeditor_code SI2113
_journal_issue 11
_journal_name_full 'Acta Crystallographica Section E'
_journal_page_first m1392
_journal_page_last m1393
_journal_paper_doi 10.1107/S1600536808032017
_journal_volume 64
_journal_year 2008
_chemical_formula_iupac '[Co (C8 H 2 I3 N O4) (C5 H5 N)3 (H2 O)] , C5 H5 N'
_chemical_formula_moiety 'C23 H19 Co I3 N4 O5 , C5 H5 N'
_chemical_formula_sum 'C28 H24 Co I3 N5 O5'
_chemical_formula_weight 950.15
_chemical_name_systematic
;
<i>catena</i>-Poly[[[aquatripyridinecobalt(II)]-\m-5-amino-2,4,6-
triiodoisophthalato-\k^2^O^1^:O^3^] pyridine solvate]
;
_space_group_IT_number 19
_symmetry_cell_setting orthorhombic
_symmetry_space_group_name_Hall 'P 2ac 2ab'
_symmetry_space_group_name_H-M 'P 21 21 21'
_atom_sites_solution_hydrogens geom
_atom_sites_solution_primary direct
_atom_sites_solution_secondary difmap
_audit_creation_method SHELXL97
_cell_angle_alpha 90.00
_cell_angle_beta 90.00
_cell_angle_gamma 90.00
_cell_formula_units_Z 4
_cell_length_a 9.7759(2)
_cell_length_b 16.9083(4)
_cell_length_c 19.3380(4)
_cell_measurement_reflns_used 7120
_cell_measurement_temperature 296(2)
_cell_measurement_theta_max 42.99
_cell_measurement_theta_min 4.67
_cell_volume 3196.45(12)
_computing_cell_refinement 'SAINT (Bruker, 2004)'
_computing_data_collection 'APEX2 (Bruker, 2004)'
_computing_data_reduction 'SAINT (Bruker, 2004)'
_computing_molecular_graphics 'ORTEP-3 for Windows (Farrugia, 1997)'
_computing_publication_material 'SHELXL97 (Sheldrick, 2008) and PLATON (Spek, 2003)'
_computing_structure_refinement 'SHELXL97 (Sheldrick, 2008)'
_computing_structure_solution 'SHELXS97 (Sheldrick, 2008)'
_diffrn_ambient_temperature 296(2)
_diffrn_measured_fraction_theta_full 0.999
_diffrn_measured_fraction_theta_max 0.999
_diffrn_measurement_device_type 'Bruker APEXII CCD'
_diffrn_measurement_method '\f and \w'
_diffrn_radiation_monochromator graphite
_diffrn_radiation_source 'fine-focus sealed tube'
_diffrn_radiation_type MoK\a
_diffrn_radiation_wavelength 0.71073
_diffrn_reflns_av_R_equivalents 0.0274
_diffrn_reflns_av_sigmaI/netI 0.0593
_diffrn_reflns_limit_h_max 9
_diffrn_reflns_limit_h_min -12
_diffrn_reflns_limit_k_max 20
_diffrn_reflns_limit_k_min -13
_diffrn_reflns_limit_l_max 23
_diffrn_reflns_limit_l_min -15
_diffrn_reflns_number 16692
_diffrn_reflns_theta_full 26.00
_diffrn_reflns_theta_max 26.00
_diffrn_reflns_theta_min 1.60
_exptl_absorpt_coefficient_mu 3.479
_exptl_absorpt_correction_T_max 0.75
_exptl_absorpt_correction_T_min 0.38
_exptl_absorpt_correction_type multi-scan
_exptl_absorpt_process_details '(SADABS; Bruker, 2000)'
_exptl_crystal_colour 'light purple'
_exptl_crystal_density_diffrn 1.974
_exptl_crystal_density_method 'not measured'
_exptl_crystal_description sheet
_exptl_crystal_F_000 1812
_exptl_crystal_size_max 0.30
_exptl_crystal_size_mid 0.25
_exptl_crystal_size_min 0.08
_refine_diff_density_max 0.684
_refine_diff_density_min -0.668
_refine_ls_abs_structure_details 'Flack (1983), with 2515 Friedel pairs'
_refine_ls_abs_structure_Flack 0.13(2)
_refine_ls_extinction_method none
_refine_ls_goodness_of_fit_ref 1.036
_refine_ls_hydrogen_treatment constr
_refine_ls_matrix_type full
_refine_ls_number_parameters 379
_refine_ls_number_reflns 6038
_refine_ls_number_restraints 3
_refine_ls_restrained_S_all 1.036
_refine_ls_R_factor_all 0.0641
_refine_ls_R_factor_gt 0.0409
_refine_ls_shift/su_max 0.001
_refine_ls_shift/su_mean 0.000
_refine_ls_structure_factor_coef Fsqd
_refine_ls_weighting_details 'w = 1/[\s^2^(Fo^2^)+(0.0243P)^2^] where P=(Fo^2^+2Fc^2^)/3'
_refine_ls_weighting_scheme calc
_refine_ls_wR_factor_gt 0.0581
_refine_ls_wR_factor_ref 0.0645
_reflns_number_gt 4577
_reflns_number_total 6038
_reflns_threshold_expression I>2\s(I)
_cod_data_source_file si2113.cif
_cod_data_source_block I
_cod_database_code 2219990
_cod_database_fobs_code 2219990

loop_
_symmetry_equiv_pos_as_xyz
'x, y, z'
'-x+1/2, -y, z+1/2'
'-x, y+1/2, -z+1/2'
'x+1/2, -y+1/2, -z'

loop_
_atom_site_type_symbol
_atom_site_label
_atom_site_fract_x
_atom_site_fract_y
_atom_site_fract_z
_atom_site_U_iso_or_equiv
_atom_site_adp_type
_atom_site_calc_flag
_atom_site_refinement_flags
_atom_site_occupancy
C C1 0.8251(6) 0.2139(3) 0.8550(3) 0.0319(15) Uani d . 1
C C2 0.8423(6) 0.2494(3) 0.7900(3) 0.0344(16) Uani d . 1
C C3 0.7752(6) 0.2152(3) 0.7335(3) 0.0299(15) Uani d . 1
C C4 0.6949(6) 0.1483(3) 0.7390(3) 0.0229(14) Uani d . 1
C C5 0.6819(6) 0.1159(3) 0.8047(3) 0.0286(15) Uani d . 1
C C6 0.7445(6) 0.1478(3) 0.8629(3) 0.0243(14) Uani d D 1
C C7 0.6216(7) 0.1144(3) 0.6765(3) 0.0276(15) Uani d . 1
C C8 0.7222(7) 0.1122(3) 0.9341(3) 0.0305(15) Uani d D 1
C C9 0.9902(7) 0.0943(4) 1.1534(4) 0.052(2) Uani d . 1
H H9 1.0468 0.0501 1.1540 0.063 Uiso calc R 1
C C10 1.0171(8) 0.1565(5) 1.1968(4) 0.067(2) Uani d . 1
H H10 1.0909 0.1528 1.2270 0.080 Uiso calc R 1
C C11 0.9406(10) 0.2230(5) 1.1973(4) 0.078(3) Uani d . 1
H H11 0.9607 0.2651 1.2266 0.093 Uiso calc R 1
C C12 0.8332(9) 0.2254(5) 1.1531(4) 0.078(3) Uani d . 1
H H12 0.7768 0.2697 1.1520 0.093 Uiso calc R 1
C C13 0.8073(7) 0.1626(4) 1.1100(4) 0.060(2) Uani d . 1
H H13 0.7342 0.1661 1.0793 0.072 Uiso calc R 1
C C14 1.1101(6) -0.0851(4) 1.0269(3) 0.0397(18) Uani d . 1
H H14 1.0619 -0.1279 1.0447 0.048 Uiso calc R 1
C C15 1.2437(7) -0.0963(4) 1.0090(3) 0.0488(19) Uani d U 1
H H15 1.2859 -0.1451 1.0151 0.059 Uiso calc R 1
C C16 1.3142(7) -0.0329(5) 0.9817(3) 0.053(2) Uani d U 1
H H16 1.4044 -0.0391 0.9674 0.064 Uiso calc R 1
C C17 1.2528(6) 0.0377(4) 0.9759(3) 0.0471(19) Uani d . 1
H H17 1.3000 0.0815 0.9592 0.057 Uiso calc R 1
C C18 1.1168(7) 0.0434(4) 0.9955(3) 0.0448(18) Uani d . 1
H H18 1.0733 0.0921 0.9911 0.054 Uiso calc R 1
C C19 0.6591(7) -0.1424(4) 0.9923(4) 0.0470(19) Uani d . 1
H H19 0.6114 -0.1305 1.0326 0.056 Uiso calc R 1
C C20 0.6061(7) -0.1985(4) 0.9494(4) 0.057(2) Uani d U 1
H H20 0.5249 -0.2240 0.9608 0.068 Uiso calc R 1
C C21 0.6717(9) -0.2166(4) 0.8905(4) 0.069(2) Uani d U 1
H H21 0.6357 -0.2536 0.8599 0.082 Uiso calc R 1
C C22 0.7916(9) -0.1797(4) 0.8766(4) 0.063(2) Uani d . 1
H H22 0.8416 -0.1925 0.8372 0.076 Uiso calc R 1
C C23 0.8384(7) -0.1222(4) 0.9223(4) 0.052(2) Uani d . 1
H H23 0.9188 -0.0956 0.9113 0.062 Uiso calc R 1
C C24 -0.0436(7) 0.0013(4) 0.7430(5) 0.062(2) Uani d . 1
H H24 -0.1309 -0.0202 0.7465 0.074 Uiso calc R 1
C C25 0.0132(9) 0.0325(5) 0.8004(4) 0.064(2) Uani d . 1
H H25 -0.0337 0.0321 0.8422 0.076 Uiso calc R 1
C C26 0.1384(11) 0.0640(5) 0.7959(5) 0.096(3) Uani d . 1
H H26 0.1804 0.0855 0.8348 0.115 Uiso calc R 1
C C27 0.2020(9) 0.0641(6) 0.7351(5) 0.101(3) Uani d . 1
H H27 0.2884 0.0867 0.7309 0.121 Uiso calc R 1
C C28 0.1404(9) 0.0313(5) 0.6790(4) 0.082(3) Uani d . 1
H H28 0.1862 0.0311 0.6369 0.098 Uiso calc R 1
Co Co1 0.83021(7) -0.00406(5) 1.04654(4) 0.0312(2) Uani d . 1
I I1 0.92570(5) 0.26385(3) 0.94026(2) 0.05269(14) Uani d . 1
I I2 0.78262(5) 0.27575(3) 0.63848(2) 0.05874(16) Uani d . 1
I I3 0.56454(5) 0.01146(3) 0.81795(2) 0.05039(14) Uani d . 1
N N1 0.9245(6) 0.3143(3) 0.7821(3) 0.0630(17) Uani d . 1
H H1A 0.9357 0.3349 0.7418 0.076 Uiso calc R 1
H H1B 0.9649 0.3345 0.8174 0.076 Uiso calc R 1
N N2 0.8833(5) 0.0964(3) 1.1102(2) 0.0393(14) Uani d . 1
N N3 1.0452(5) -0.0175(3) 1.0205(2) 0.0348(13) Uani d . 1
N N4 0.7763(6) -0.1033(3) 0.9799(3) 0.0379(14) Uani d . 1
N N5 0.0172(7) -0.0004(4) 0.6829(3) 0.0660(19) Uani d . 1
O O1 0.6899(4) 0.0730(2) 0.6366(2) 0.0386(11) Uani d . 1
O O2 0.5004(5) 0.1311(3) 0.6709(2) 0.0555(14) Uani d . 1
O O3 0.8147(4) 0.0677(2) 0.95601(19) 0.0329(10) Uani d . 1
O O4 0.6139(4) 0.1298(2) 0.9646(2) 0.0460(12) Uani d . 1
O O5 0.6191(3) 0.0161(2) 1.05937(18) 0.0423(11) Uani d . 1
H H5B 0.5951 0.0603 1.0423 0.051 Uiso d R 1
H H5A 0.5963 0.0143 1.1018 0.051 Uiso d R 1

loop_
_atom_site_aniso_label
_atom_site_aniso_U_11
_atom_site_aniso_U_22
_atom_site_aniso_U_33
_atom_site_aniso_U_12
_atom_site_aniso_U_13
_atom_site_aniso_U_23
C1 0.041(4) 0.029(4) 0.026(4) 0.003(3) -0.003(3) -0.007(3)
C2 0.043(4) 0.029(4) 0.032(4) -0.014(3) 0.003(3) -0.004(3)
C3 0.038(3) 0.029(4) 0.023(3) -0.005(3) -0.004(3) 0.001(3)
C4 0.026(4) 0.022(3) 0.020(3) 0.004(3) -0.001(3) -0.007(3)
C5 0.032(3) 0.032(4) 0.022(4) -0.002(3) 0.003(3) -0.003(3)
C6 0.033(4) 0.022(3) 0.017(3) 0.006(3) -0.004(3) -0.002(3)
C7 0.041(4) 0.020(4) 0.021(4) 0.010(3) 0.005(3) 0.004(3)
C8 0.045(4) 0.027(4) 0.019(4) -0.006(3) -0.005(4) -0.007(3)
C9 0.050(4) 0.053(5) 0.053(5) -0.004(4) -0.023(4) 0.006(4)
C10 0.078(6) 0.071(6) 0.052(5) -0.045(5) -0.022(5) -0.004(5)
C11 0.122(8) 0.054(6) 0.058(5) -0.033(6) 0.009(6) -0.022(5)
C12 0.103(7) 0.056(6) 0.075(6) 0.004(5) -0.025(5) -0.024(5)
C13 0.067(5) 0.054(5) 0.059(5) 0.011(5) -0.006(5) -0.020(4)
C14 0.042(4) 0.043(4) 0.035(4) 0.004(4) 0.001(3) 0.000(4)
C15 0.046(5) 0.057(5) 0.043(5) 0.020(4) 0.002(4) -0.008(4)
C16 0.028(4) 0.088(6) 0.044(5) 0.013(4) 0.003(3) -0.009(4)
C17 0.032(4) 0.064(6) 0.045(4) -0.008(4) -0.001(3) 0.010(4)
C18 0.046(5) 0.041(4) 0.048(5) 0.001(4) 0.003(4) 0.004(4)
C19 0.048(5) 0.037(4) 0.056(5) 0.005(4) 0.003(4) 0.004(4)
C20 0.047(5) 0.043(5) 0.080(6) -0.017(4) -0.010(4) 0.001(5)
C21 0.088(7) 0.050(5) 0.068(5) -0.009(5) -0.026(5) -0.008(5)
C22 0.085(6) 0.060(6) 0.046(5) 0.000(5) -0.004(5) -0.028(4)
C23 0.055(5) 0.051(5) 0.049(5) -0.011(4) 0.006(4) -0.005(4)
C24 0.041(5) 0.061(5) 0.083(6) 0.005(4) 0.005(5) -0.002(6)
C25 0.078(6) 0.067(6) 0.046(5) 0.019(5) 0.010(5) 0.001(5)
C26 0.115(9) 0.122(8) 0.050(6) -0.044(7) -0.034(6) 0.010(6)
C27 0.059(6) 0.167(10) 0.078(7) -0.047(6) -0.011(6) 0.020(8)
C28 0.063(6) 0.131(9) 0.051(6) -0.003(6) 0.014(5) 0.023(6)
Co1 0.0333(4) 0.0350(5) 0.0254(5) -0.0001(4) -0.0013(4) 0.0022(5)
I1 0.0737(3) 0.0481(3) 0.0363(3) -0.0171(3) -0.0127(3) -0.0058(2)
I2 0.0883(4) 0.0569(3) 0.0311(3) -0.0191(3) 0.0001(3) 0.0134(3)
I3 0.0633(3) 0.0495(3) 0.0384(3) -0.0231(3) -0.0053(2) 0.0067(2)
N1 0.092(4) 0.062(4) 0.035(3) -0.045(4) -0.014(4) 0.007(3)
N2 0.048(4) 0.042(4) 0.027(3) -0.004(3) 0.000(3) -0.001(3)
N3 0.031(3) 0.038(3) 0.035(3) 0.002(3) 0.003(2) 0.006(3)
N4 0.043(3) 0.039(4) 0.031(3) 0.003(3) 0.002(3) -0.002(3)
N5 0.063(4) 0.089(5) 0.047(4) 0.014(4) -0.012(4) -0.011(4)
O1 0.047(3) 0.041(3) 0.028(2) -0.001(2) 0.002(2) -0.013(2)
O2 0.048(3) 0.075(4) 0.044(3) 0.015(3) -0.012(3) -0.020(3)
O3 0.037(3) 0.036(3) 0.026(2) 0.001(2) -0.005(2) 0.007(2)
O4 0.049(3) 0.064(3) 0.025(3) 0.021(2) 0.010(2) 0.001(2)
O5 0.045(3) 0.048(3) 0.034(2) 0.007(2) 0.006(2) 0.010(2)

loop_
_atom_type_symbol
_atom_type_description
_atom_type_scat_dispersion_real
_atom_type_scat_dispersion_imag
_atom_type_scat_source
C C 0.0033 0.0016 'International Tables Vol C Tables 4.2.6.8 and 6.1.1.4'
H H 0.0000 0.0000 'International Tables Vol C Tables 4.2.6.8 and 6.1.1.4'
N N 0.0061 0.0033 'International Tables Vol C Tables 4.2.6.8 and 6.1.1.4'
O O 0.0106 0.0060 'International Tables Vol C Tables 4.2.6.8 and 6.1.1.4'
Co Co 0.3494 0.9721 'International Tables Vol C Tables 4.2.6.8 and 6.1.1.4'
I I -0.4742 1.8119 'International Tables Vol C Tables 4.2.6.8 and 6.1.1.4'

loop_
_geom_angle_atom_site_label_1
_geom_angle_atom_site_label_2
_geom_angle_atom_site_label_3
_geom_angle_site_symmetry_1
_geom_angle_site_symmetry_3
_geom_angle
_geom_angle_publ_flag
C6 C1 C2 . . 121.0(5) ?
C6 C1 I1 . . 120.6(4) ?
C2 C1 I1 . . 118.4(4) ?
N1 C2 C3 . . 121.3(5) ?
N1 C2 C1 . . 120.9(5) ?
C3 C2 C1 . . 117.8(5) ?
C4 C3 C2 . . 123.0(5) ?
C4 C3 I2 . . 119.1(4) ?
C2 C3 I2 . . 117.7(4) ?
C3 C4 C5 . . 116.5(5) ?
C3 C4 C7 . . 121.1(5) ?
C5 C4 C7 . . 122.5(5) ?
C4 C5 C6 . . 123.2(5) ?
C4 C5 I3 . . 119.2(4) ?
C6 C5 I3 . . 117.6(4) ?
C1 C6 C5 . . 118.5(5) ?
C1 C6 C8 . . 120.3(5) ?
C5 C6 C8 . . 121.1(5) ?
O2 C7 O1 . . 126.7(7) ?
O2 C7 C4 . . 116.2(6) ?
O1 C7 C4 . . 117.2(5) ?
O4 C8 O3 . . 126.7(5) ?
O4 C8 C6 . . 117.0(6) ?
O3 C8 C6 . . 116.2(5) ?
N2 C9 C10 . . 120.7(7) ?
N2 C9 H9 . . 119.6 ?
C10 C9 H9 . . 119.6 ?
C11 C10 C9 . . 122.5(8) ?
C11 C10 H10 . . 118.7 ?
C9 C10 H10 . . 118.7 ?
C10 C11 C12 . . 116.7(8) ?
C10 C11 H11 . . 121.7 ?
C12 C11 H11 . . 121.7 ?
C11 C12 C13 . . 120.2(8) ?
C11 C12 H12 . . 119.9 ?
C13 C12 H12 . . 119.9 ?
N2 C13 C12 . . 122.7(7) ?
N2 C13 H13 . . 118.7 ?
C12 C13 H13 . . 118.7 ?
N3 C14 C15 . . 124.1(6) ?
N3 C14 H14 . . 118.0 ?
C15 C14 H14 . . 118.0 ?
C14 C15 C16 . . 117.8(7) ?
C14 C15 H15 . . 121.1 ?
C16 C15 H15 . . 121.1 ?
C17 C16 C15 . . 120.0(6) ?
C17 C16 H16 . . 120.0 ?
C15 C16 H16 . . 120.0 ?
C16 C17 C18 . . 117.9(7) ?
C16 C17 H17 . . 121.0 ?
C18 C17 H17 . . 121.0 ?
N3 C18 C17 . . 123.2(6) ?
N3 C18 H18 . . 118.4 ?
C17 C18 H18 . . 118.4 ?
N4 C19 C20 . . 123.9(7) ?
N4 C19 H19 . . 118.0 ?
C20 C19 H19 . . 118.0 ?
C21 C20 C19 . . 119.6(7) ?
C21 C20 H20 . . 120.2 ?
C19 C20 H20 . . 120.2 ?
C20 C21 C22 . . 118.4(8) ?
C20 C21 H21 . . 120.8 ?
C22 C21 H21 . . 120.8 ?
C21 C22 C23 . . 118.7(8) ?
C21 C22 H22 . . 120.6 ?
C23 C22 H22 . . 120.6 ?
N4 C23 C22 . . 124.0(7) ?
N4 C23 H23 . . 118.0 ?
C22 C23 H23 . . 118.0 ?
N5 C24 C25 . . 123.6(7) ?
N5 C24 H24 . . 118.2 ?
C25 C24 H24 . . 118.2 ?
C26 C25 C24 . . 118.6(8) ?
C26 C25 H25 . . 120.7 ?
C24 C25 H25 . . 120.7 ?
C27 C26 C25 . . 119.0(9) ?
C27 C26 H26 . . 120.5 ?
C25 C26 H26 . . 120.5 ?
C26 C27 C28 . . 119.9(8) ?
C26 C27 H27 . . 120.1 ?
C28 C27 H27 . . 120.1 ?
N5 C28 C27 . . 121.6(8) ?
N5 C28 H28 . . 119.2 ?
C27 C28 H28 . . 119.2 ?
O1 Co1 O5 2_655 . 84.29(15) ?
O1 Co1 O3 2_655 . 170.52(16) y
O5 Co1 O3 . . 86.29(15) ?
O1 Co1 N2 2_655 . 89.21(16) ?
O5 Co1 N2 . . 92.37(17) ?
O3 Co1 N2 . . 92.18(17) ?
O1 Co1 N3 2_655 . 102.93(17) y
O5 Co1 N3 . . 172.68(17) y
O3 Co1 N3 . . 86.47(17) ?
N2 Co1 N3 . . 88.95(19) ?
O1 Co1 N4 2_655 . 92.29(17) ?
O5 Co1 N4 . . 87.53(18) ?
O3 Co1 N4 . . 86.31(16) ?
N2 Co1 N4 . . 178.48(19) y
N3 Co1 N4 . . 91.0(2) ?
C2 N1 H1A . . 120.0 ?
C2 N1 H1B . . 120.0 ?
H1A N1 H1B . . 120.0 ?
C9 N2 C13 . . 117.2(6) ?
C9 N2 Co1 . . 121.5(5) ?
C13 N2 Co1 . . 121.3(5) ?
C14 N3 C18 . . 116.9(5) ?
C14 N3 Co1 . . 122.5(4) ?
C18 N3 Co1 . . 120.7(4) ?
C23 N4 C19 . . 115.3(6) ?
C23 N4 Co1 . . 125.4(5) ?
C19 N4 Co1 . . 118.7(5) ?
C24 N5 C28 . . 117.2(7) ?
C7 O1 Co1 . 2_654 141.2(4) ?
C8 O3 Co1 . . 132.1(4) ?
Co1 O5 H5B . . 111.5 ?
Co1 O5 H5A . . 111.4 ?
H5B O5 H5A . . 109.4 ?

loop_
_geom_bond_atom_site_label_1
_geom_bond_atom_site_label_2
_geom_bond_site_symmetry_2
_geom_bond_distance
_geom_bond_publ_flag
C1 C6 . 1.376(7) ?
C1 C2 . 1.404(7) ?
C1 I1 . 2.097(6) ?
C2 N1 . 1.368(7) ?
C2 C3 . 1.400(7) ?
C3 C4 . 1.381(7) ?
C3 I2 . 2.105(5) ?
C4 C5 . 1.389(7) ?
C4 C7 . 1.517(8) ?
C5 C6 . 1.390(7) ?
C5 I3 . 2.122(6) ?
C6 C8 . 1.519(4) ?
C7 O2 . 1.223(6) ?
C7 O1 . 1.238(6) ?
C8 O4 . 1.248(6) ?
C8 O3 . 1.250(6) ?
C9 N2 . 1.337(7) ?
C9 C10 . 1.372(9) ?
C9 H9 . 0.9300 ?
C10 C11 . 1.350(10) ?
C10 H10 . 0.9300 ?
C11 C12 . 1.355(10) ?
C11 H11 . 0.9300 ?
C12 C13 . 1.373(9) ?
C12 H12 . 0.9300 ?
C13 N2 . 1.345(7) ?
C13 H13 . 0.9300 ?
C14 N3 . 1.312(7) ?
C14 C15 . 1.365(8) ?
C14 H14 . 0.9300 ?
C15 C16 . 1.379(9) ?
C15 H15 . 0.9300 ?
C16 C17 . 1.342(8) ?
C16 H16 . 0.9300 ?
C17 C18 . 1.386(8) ?
C17 H17 . 0.9300 ?
C18 N3 . 1.336(7) ?
C18 H18 . 0.9300 ?
C19 N4 . 1.344(7) ?
C19 C20 . 1.363(9) ?
C19 H19 . 0.9300 ?
C20 C21 . 1.342(9) ?
C20 H20 . 0.9300 ?
C21 C22 . 1.355(9) ?
C21 H21 . 0.9300 ?
C22 C23 . 1.391(8) ?
C22 H22 . 0.9300 ?
C23 N4 . 1.309(7) ?
C23 H23 . 0.9300 ?
C24 N5 . 1.306(8) ?
C24 C25 . 1.348(9) ?
C24 H24 . 0.9300 ?
C25 C26 . 1.338(10) ?
C25 H25 . 0.9300 ?
C26 C27 . 1.331(11) ?
C26 H26 . 0.9300 ?
C27 C28 . 1.359(11) ?
C27 H27 . 0.9300 ?
C28 N5 . 1.321(9) ?
C28 H28 . 0.9300 ?
Co1 O1 2_655 2.104(4) y
Co1 O5 . 2.106(3) y
Co1 O3 . 2.135(4) y
Co1 N2 . 2.161(5) y
Co1 N3 . 2.173(5) y
Co1 N4 . 2.180(5) y
N1 H1A . 0.8600 ?
N1 H1B . 0.8600 ?
O1 Co1 2_654 2.104(4) ?
O5 H5B . 0.8500 ?
O5 H5A . 0.8499 ?

loop_
_geom_hbond_atom_site_label_D
_geom_hbond_atom_site_label_H
_geom_hbond_atom_site_label_A
_geom_hbond_site_symmetry_A
_geom_hbond_distance_DH
_geom_hbond_distance_HA
_geom_hbond_distance_DA
_geom_hbond_angle_DHA
_geom_hbond_publ_flag
O5 H5A N5 2_555 0.85 1.94 2.748(7) 159 yes
